data_4071418
loop_
_publ_author_name
'Pakkirisamy, Thilagar'
'Venkatasubbaiah, Krishnan'
'Kassel, W. Scott'
'Rheingold, Arnold L.'
'J\"akle, Frieder'

_publ_section_title
;
 Examination of the Pyridine Binding to the Bifunctional Lewis Acid
 B,B&#x2032;-Diphenyldiboradiferrocene
;
_journal_issue 13
_journal_name_full Organometallics
_journal_page_first 3056
_journal_paper_doi 10.1021/om8001608
_journal_volume 27
_journal_year 2008
_chemical_formula_moiety 'C41 H39 B2 Fe2 N'
_chemical_formula_sum 'C41 H39 B2 Fe2 N'
_chemical_formula_weight 679.05
_chemical_name_systematic
;
 ?
;
_space_group_IT_number 33
_symmetry_cell_setting orthorhombic
_symmetry_space_group_name_Hall 'P 2c -2n'
_symmetry_space_group_name_H-M 'P n a 21'
_atom_sites_solution_hydrogens geom
_atom_sites_solution_primary direct
_atom_sites_solution_secondary difmap
_audit_creation_method SHELXL-97
_cell_angle_alpha 90.00
_cell_angle_beta 90.00
_cell_angle_gamma 90.00
_cell_formula_units_Z 4
_cell_length_a 9.5763(6)
_cell_length_b 19.3314(12)
_cell_length_c 17.4565(9)
_cell_measurement_reflns_used 4826
_cell_measurement_temperature 100(2)
_cell_measurement_theta_max 66.90
_cell_measurement_theta_min 3.41
_cell_volume 3231.6(3)
_computing_cell_refinement SMART
_computing_data_collection 'SMART (Bruker, 2000)'
_computing_data_reduction 'SAINT-Plus (Bruker, 2000)'
_computing_molecular_graphics 'SHELXTL (Bruker, 2000)'
_computing_publication_material SHELXTL
_computing_structure_refinement 'SHELXL-97 (Sheldrick, 1997)'
_computing_structure_solution 'SHELXS-97 (Sheldrick, 1997)'
_diffrn_ambient_temperature 100(2)
_diffrn_measured_fraction_theta_full 0.979
_diffrn_measured_fraction_theta_max 0.980
_diffrn_measurement_device_type 'Bruker SMART CCD area-detector'
_diffrn_measurement_method '\f and \w'
_diffrn_radiation_monochromator graphite
_diffrn_radiation_source 'fine-focus sealed tube'
_diffrn_radiation_type CuK\a
_diffrn_radiation_wavelength 1.54178
_diffrn_reflns_av_R_equivalents 0.1105
_diffrn_reflns_av_sigmaI/netI 0.1172
_diffrn_reflns_limit_h_max 11
_diffrn_reflns_limit_h_min -11
_diffrn_reflns_limit_k_max 22
_diffrn_reflns_limit_k_min -21
_diffrn_reflns_limit_l_max 20
_diffrn_reflns_limit_l_min -20
_diffrn_reflns_number 16928
_diffrn_reflns_theta_full 67.31
_diffrn_reflns_theta_max 67.31
_diffrn_reflns_theta_min 3.41
_exptl_absorpt_coefficient_mu 7.423
_exptl_absorpt_correction_T_max 0.293
_exptl_absorpt_correction_T_min 0.240
_exptl_absorpt_correction_type multi-scan
_exptl_absorpt_process_details '(SADABS; Blessing, 1995)'
_exptl_crystal_colour orange
_exptl_crystal_density_diffrn 1.396
_exptl_crystal_density_method 'not measured'
_exptl_crystal_description block
_exptl_crystal_F_000 1416
_exptl_crystal_size_max 0.24
_exptl_crystal_size_mid 0.19
_exptl_crystal_size_min 0.17
_refine_diff_density_max 0.647
_refine_diff_density_min -0.376
_refine_diff_density_rms 0.076
_refine_ls_abs_structure_details 'Flack H D (1983), Acta Cryst. A39, 876-881'
_refine_ls_abs_structure_Flack 0.003(5)
_refine_ls_extinction_method none
_refine_ls_goodness_of_fit_ref 0.938
_refine_ls_hydrogen_treatment constr
_refine_ls_matrix_type full
_refine_ls_number_parameters 418
_refine_ls_number_reflns 5309
_refine_ls_number_restraints 1
_refine_ls_restrained_S_all 0.938
_refine_ls_R_factor_all 0.0807
_refine_ls_R_factor_gt 0.0456
_refine_ls_shift/su_max 0.000
_refine_ls_shift/su_mean 0.000
_refine_ls_structure_factor_coef Fsqd
_refine_ls_weighting_details 'calc w=1/[\s^2^(Fo^2^)+(0.0000P)^2^+0.0000P] where P=(Fo^2^+2Fc^2^)/3'
_refine_ls_weighting_scheme calc
_refine_ls_wR_factor_gt 0.0829
_refine_ls_wR_factor_ref 0.0953
_reflns_number_gt 3953
_reflns_number_total 5309
_reflns_threshold_expression >2sigma(I)
_cod_data_source_file om8001608-file001.cif
_cod_data_source_block 4b
_cod_depositor_comments
;
The following automatic conversions were performed:

'_symmetry_cell_setting' value 'Orthorhombic' changed to
'orthorhombic' according to
/home/saulius/struct/CIF-dictionaries/cif_core.dic dictionary named
'cif_core.dic' version 2.4.1 from 2010-06-29.

Automatic conversion script
Id: cif_fix_values 1715 2011-07-08 13:25:40Z adriana 
;
_cod_original_sg_symbol_H-M Pna2(1)
_cod_database_code 4071418

loop_
_symmetry_equiv_pos_as_xyz
'x, y, z'
'-x, -y, z+1/2'
'x+1/2, -y+1/2, z'
'-x+1/2, y+1/2, z+1/2'

loop_
_atom_site_label
_atom_site_type_symbol
_atom_site_fract_x
_atom_site_fract_y
_atom_site_fract_z
_atom_site_U_iso_or_equiv
_atom_site_adp_type
_atom_site_occupancy
_atom_site_symmetry_multiplicity
_atom_site_calc_flag
_atom_site_refinement_flags
B1 B 0.3032(5) 0.5276(3) 0.3268(3) 0.0181(12) Uani 1 1 d .
B2 B 0.4463(6) 0.6111(3) 0.1896(3) 0.0228(14) Uani 1 1 d .
C1 C 0.2209(5) 0.5725(3) 0.2636(2) 0.0156(11) Uani 1 1 d .
C2 C 0.2898(5) 0.6192(3) 0.2105(3) 0.0202(12) Uani 1 1 d .
C3 C 0.1805(5) 0.6506(3) 0.1648(3) 0.0190(11) Uani 1 1 d .
H3 H 0.1949 0.6853 0.1230 0.023 Uiso 1 1 calc R
C4 C 0.0508(5) 0.6241(3) 0.1888(2) 0.0239(12) Uani 1 1 d .
H4 H -0.0423 0.6362 0.1666 0.029 Uiso 1 1 calc R
C5 C 0.0751(5) 0.5760(3) 0.2485(3) 0.0187(11) Uani 1 1 d .
H5 H 0.0016 0.5484 0.2753 0.022 Uiso 1 1 calc R
C6 C 0.2904(6) 0.4595(3) 0.1224(3) 0.0302(13) Uani 1 1 d .
H6 H 0.3718 0.4403 0.1514 0.036 Uiso 1 1 calc R
C7 C 0.2985(5) 0.5085(3) 0.0627(3) 0.0318(14) Uani 1 1 d .
H7 H 0.3856 0.5297 0.0416 0.038 Uiso 1 1 calc R
C8 C 0.1596(6) 0.5216(3) 0.0377(3) 0.0351(15) Uani 1 1 d .
H8 H 0.1312 0.5540 -0.0042 0.042 Uiso 1 1 calc R
C9 C 0.0685(6) 0.4803(3) 0.0826(3) 0.0306(13) Uani 1 1 d .
H9 H -0.0355 0.4782 0.0780 0.037 Uiso 1 1 calc R
C10 C 0.1515(5) 0.4426(3) 0.1350(3) 0.0296(14) Uani 1 1 d .
H10 H 0.1162 0.4090 0.1741 0.036 Uiso 1 1 calc R
C11 C 0.3251(5) 0.5375(3) 0.4753(3) 0.0217(11) Uani 1 1 d .
H11 H 0.3582 0.4912 0.4734 0.026 Uiso 1 1 calc R
C12 C 0.3236(5) 0.5717(3) 0.5445(3) 0.0228(11) Uani 1 1 d .
H12 H 0.3552 0.5485 0.5892 0.027 Uiso 1 1 calc R
C13 C 0.2767(4) 0.6395(3) 0.5501(2) 0.0179(11) Uani 1 1 d .
C14 C 0.2259(5) 0.6689(3) 0.4828(3) 0.0260(12) Uani 1 1 d .
H14 H 0.1884 0.7144 0.4834 0.031 Uiso 1 1 calc R
C15 C 0.2301(5) 0.6316(3) 0.4147(3) 0.0226(12) Uani 1 1 d .
H15 H 0.1950 0.6528 0.3695 0.027 Uiso 1 1 calc R
C16 C 0.2789(5) 0.6797(3) 0.6255(3) 0.0216(12) Uani 1 1 d .
C17 C 0.4078(5) 0.6598(3) 0.6732(3) 0.0294(13) Uani 1 1 d .
H17A H 0.4032 0.6106 0.6864 0.044 Uiso 1 1 calc R
H17B H 0.4099 0.6874 0.7203 0.044 Uiso 1 1 calc R
H17C H 0.4926 0.6687 0.6434 0.044 Uiso 1 1 calc R
C18 C 0.1478(5) 0.6604(3) 0.6712(3) 0.0322(14) Uani 1 1 d .
H18A H 0.0645 0.6742 0.6424 0.048 Uiso 1 1 calc R
H18B H 0.1491 0.6843 0.7207 0.048 Uiso 1 1 calc R
H18C H 0.1461 0.6103 0.6797 0.048 Uiso 1 1 calc R
C19 C 0.2808(6) 0.7580(3) 0.6107(3) 0.0302(13) Uani 1 1 d .
H19A H 0.3583 0.7694 0.5763 0.045 Uiso 1 1 calc R
H19B H 0.2928 0.7826 0.6594 0.045 Uiso 1 1 calc R
H19C H 0.1924 0.7720 0.5870 0.045 Uiso 1 1 calc R
C20 C 0.2367(4) 0.4518(2) 0.3373(3) 0.0183(10) Uani 1 1 d .
C21 C 0.3035(5) 0.3912(3) 0.3121(2) 0.0183(11) Uani 1 1 d .
H21 H 0.3959 0.3948 0.2927 0.022 Uiso 1 1 calc R
C22 C 0.2419(5) 0.3267(3) 0.3142(2) 0.0217(11) Uani 1 1 d .
H22 H 0.2916 0.2874 0.2962 0.026 Uiso 1 1 calc R
C23 C 0.1063(5) 0.3191(3) 0.3427(3) 0.0252(12) Uani 1 1 d .
H23 H 0.0624 0.2751 0.3439 0.030 Uiso 1 1 calc R
C24 C 0.0375(5) 0.3774(3) 0.3692(3) 0.0228(12) Uani 1 1 d .
H24 H -0.0545 0.3733 0.3891 0.027 Uiso 1 1 calc R
C25 C 0.1007(5) 0.4411(3) 0.3669(3) 0.0213(11) Uani 1 1 d .
H25 H 0.0508 0.4798 0.3861 0.026 Uiso 1 1 calc R
C26 C 0.4678(5) 0.5276(2) 0.3084(2) 0.0195(11) Uani 1 1 d .
C27 C 0.5297(5) 0.5584(3) 0.2387(2) 0.0187(11) Uani 1 1 d .
C28 C 0.6759(5) 0.5413(3) 0.2389(2) 0.0207(11) Uani 1 1 d .
H28 H 0.7447 0.5544 0.1983 0.025 Uiso 1 1 calc R
C29 C 0.7060(5) 0.5022(3) 0.3050(3) 0.0240(12) Uani 1 1 d .
H29 H 0.7998 0.4835 0.3194 0.029 Uiso 1 1 calc R
C30 C 0.5809(4) 0.4943(3) 0.3481(3) 0.0200(11) Uani 1 1 d .
H30 H 0.5733 0.4701 0.3986 0.024 Uiso 1 1 calc R
C31 C 0.5585(6) 0.6892(3) 0.3762(4) 0.0420(16) Uani 1 1 d .
H31 H 0.4592 0.7053 0.3747 0.050 Uiso 1 1 calc R
C32 C 0.6577(6) 0.7021(3) 0.3207(3) 0.0382(15) Uani 1 1 d .
H32 H 0.6435 0.7293 0.2726 0.046 Uiso 1 1 calc R
C33 C 0.7824(5) 0.6712(3) 0.3446(4) 0.0445(17) Uani 1 1 d .
H33 H 0.8737 0.6723 0.3168 0.053 Uiso 1 1 calc R
C34 C 0.7558(7) 0.6383(3) 0.4158(4) 0.0457(18) Uani 1 1 d .
H34 H 0.8251 0.6123 0.4475 0.055 Uiso 1 1 calc R
C35 C 0.6184(7) 0.6513(3) 0.4347(3) 0.0432(17) Uani 1 1 d .
H35 H 0.5700 0.6352 0.4822 0.052 Uiso 1 1 calc R
C36 C 0.5114(5) 0.6531(3) 0.1213(2) 0.0163(11) Uani 1 1 d .
C37 C 0.4614(5) 0.7185(3) 0.0996(3) 0.0210(11) Uani 1 1 d .
H37 H 0.3906 0.7396 0.1297 0.025 Uiso 1 1 calc R
C38 C 0.5114(5) 0.7533(3) 0.0359(3) 0.0254(12) Uani 1 1 d .
H38 H 0.4744 0.7973 0.0226 0.030 Uiso 1 1 calc R
C39 C 0.6155(5) 0.7238(3) -0.0083(3) 0.0265(12) Uani 1 1 d .
H39 H 0.6506 0.7477 -0.0518 0.032 Uiso 1 1 calc R
C40 C 0.6684(5) 0.6594(3) 0.0109(3) 0.0242(12) Uani 1 1 d .
H40 H 0.7391 0.6387 -0.0196 0.029 Uiso 1 1 calc R
C41 C 0.6172(5) 0.6252(3) 0.0751(3) 0.0219(11) Uani 1 1 d .
H41 H 0.6552 0.5814 0.0882 0.026 Uiso 1 1 calc R
N1 N 0.2805(4) 0.5681(2) 0.4097(2) 0.0172(9) Uani 1 1 d .
Fe1 Fe 0.17993(7) 0.54610(4) 0.15157(4) 0.01925(18) Uani 1 1 d .
Fe2 Fe 0.63015(7) 0.59782(4) 0.33325(4) 0.01863(18) Uani 1 1 d .

loop_
_atom_site_aniso_label
_atom_site_aniso_U_11
_atom_site_aniso_U_22
_atom_site_aniso_U_33
_atom_site_aniso_U_23
_atom_site_aniso_U_13
_atom_site_aniso_U_12
B1 0.020(3) 0.020(3) 0.014(2) -0.002(2) -0.001(2) -0.005(2)
B2 0.033(3) 0.023(4) 0.013(3) -0.008(2) -0.003(2) -0.004(3)
C1 0.020(3) 0.017(3) 0.010(2) -0.002(2) 0.006(2) -0.001(2)
C2 0.023(3) 0.024(3) 0.014(2) 0.000(2) 0.001(2) 0.000(2)
C3 0.020(3) 0.019(3) 0.018(3) -0.003(2) 0.001(2) 0.004(2)
C4 0.016(3) 0.038(4) 0.018(3) -0.001(2) -0.003(2) 0.002(2)
C5 0.016(3) 0.022(3) 0.018(2) 0.000(2) 0.005(2) 0.001(2)
C6 0.035(3) 0.029(3) 0.026(3) -0.007(3) 0.000(2) -0.002(3)
C7 0.032(3) 0.040(4) 0.023(3) -0.015(3) 0.007(2) -0.009(3)
C8 0.052(4) 0.037(4) 0.016(2) -0.003(2) -0.007(3) 0.004(3)
C9 0.026(3) 0.033(3) 0.033(3) -0.009(3) -0.006(2) -0.006(3)
C10 0.033(3) 0.026(3) 0.030(3) -0.010(2) -0.002(2) -0.004(2)
C11 0.024(3) 0.019(3) 0.022(2) 0.000(2) 0.002(2) -0.001(2)
C12 0.031(3) 0.020(3) 0.018(2) 0.003(2) 0.001(2) 0.004(2)
C13 0.011(2) 0.026(3) 0.016(2) 0.003(2) 0.0025(19) -0.001(2)
C14 0.032(3) 0.023(3) 0.024(3) -0.004(2) 0.003(2) 0.006(3)
C15 0.032(3) 0.020(3) 0.016(2) 0.004(2) -0.004(2) 0.005(2)
C16 0.021(3) 0.026(3) 0.018(2) -0.005(2) 0.0020(19) 0.000(2)
C17 0.032(3) 0.031(3) 0.025(3) -0.007(2) -0.003(2) 0.001(3)
C18 0.031(3) 0.037(3) 0.028(3) -0.009(2) 0.002(2) -0.006(3)
C19 0.040(3) 0.029(3) 0.021(3) 0.000(2) 0.001(2) -0.002(3)
C20 0.015(2) 0.030(3) 0.010(2) 0.004(2) -0.002(2) 0.000(2)
C21 0.016(2) 0.025(3) 0.014(2) 0.000(2) 0.0036(17) -0.003(2)
C22 0.027(3) 0.023(3) 0.016(3) -0.004(2) -0.004(2) 0.000(2)
C23 0.031(3) 0.028(3) 0.017(3) 0.002(2) -0.007(2) -0.008(2)
C24 0.018(3) 0.029(3) 0.021(3) 0.003(2) -0.001(2) -0.001(2)
C25 0.024(3) 0.023(3) 0.017(2) 0.001(2) -0.001(2) 0.003(2)
C26 0.023(3) 0.019(3) 0.016(2) -0.002(2) -0.0028(19) 0.000(2)
C27 0.022(3) 0.018(3) 0.017(2) -0.004(2) 0.001(2) -0.006(2)
C28 0.021(3) 0.024(3) 0.017(2) -0.003(2) 0.002(2) -0.003(2)
C29 0.018(3) 0.026(3) 0.029(3) -0.006(2) -0.004(2) 0.003(2)
C30 0.021(3) 0.021(3) 0.018(3) 0.003(2) -0.002(2) 0.003(2)
C31 0.020(3) 0.039(4) 0.067(4) -0.026(3) -0.012(3) 0.001(3)
C32 0.055(4) 0.034(3) 0.026(3) 0.004(3) -0.013(3) -0.012(3)
C33 0.024(3) 0.048(4) 0.062(4) -0.033(4) 0.022(3) -0.013(3)
C34 0.057(4) 0.027(4) 0.053(4) -0.004(3) -0.041(4) -0.002(3)
C35 0.061(4) 0.042(4) 0.027(3) -0.012(3) 0.008(3) -0.027(4)
C36 0.013(2) 0.023(3) 0.013(2) -0.005(2) -0.0010(19) -0.002(2)
C37 0.016(3) 0.026(3) 0.021(3) -0.003(2) 0.000(2) -0.005(2)
C38 0.026(3) 0.027(3) 0.023(3) 0.006(2) -0.001(2) -0.001(2)
C39 0.024(3) 0.034(3) 0.021(3) 0.001(2) 0.002(2) -0.007(3)
C40 0.025(3) 0.031(3) 0.017(2) -0.004(2) 0.008(2) -0.001(2)
C41 0.016(3) 0.025(3) 0.025(3) 0.002(2) -0.003(2) -0.002(2)
N1 0.012(2) 0.022(2) 0.017(2) 0.0059(18) -0.0006(16) -0.0007(17)
Fe1 0.0169(4) 0.0255(4) 0.0154(3) -0.0011(4) -0.0014(3) -0.0008(4)
Fe2 0.0171(4) 0.0226(4) 0.0162(3) -0.0007(4) -0.0017(3) -0.0012(3)

loop_
_atom_type_symbol
_atom_type_description
_atom_type_scat_dispersion_real
_atom_type_scat_dispersion_imag
_atom_type_scat_source
C C 0.0181 0.0091 'International Tables Vol C Tables 4.2.6.8 and 6.1.1.4'
H H 0.0000 0.0000 'International Tables Vol C Tables 4.2.6.8 and 6.1.1.4'
B B 0.0090 0.0039 'International Tables Vol C Tables 4.2.6.8 and 6.1.1.4'
N N 0.0311 0.0180 'International Tables Vol C Tables 4.2.6.8 and 6.1.1.4'
Fe Fe -1.1336 3.1974 'International Tables Vol C Tables 4.2.6.8 and 6.1.1.4'

loop_
_geom_angle_atom_site_label_1
_geom_angle_atom_site_label_2
_geom_angle_atom_site_label_3
_geom_angle
C26 B1 C20 114.2(4)
C26 B1 C1 110.1(4)
C20 B1 C1 112.0(4)
C26 B1 N1 107.6(3)
C20 B1 N1 106.2(4)
C1 B1 N1 106.3(4)
C2 B2 C27 115.6(4)
C2 B2 C36 120.7(4)
C27 B2 C36 123.7(5)
C5 C1 C2 107.4(4)
C5 C1 B1 129.3(4)
C2 C1 B1 123.3(4)
C5 C1 Fe1 69.5(2)
C2 C1 Fe1 68.6(3)
B1 C1 Fe1 127.7(3)
C3 C2 C1 106.5(4)
C3 C2 B2 127.6(4)
C1 C2 B2 121.8(4)
C3 C2 Fe1 68.9(3)
C1 C2 Fe1 69.9(3)
B2 C2 Fe1 108.1(3)
C4 C3 C2 108.7(4)
C4 C3 Fe1 70.7(3)
C2 C3 Fe1 69.4(3)
C3 C4 C5 108.3(4)
C3 C4 Fe1 69.0(3)
C5 C4 Fe1 69.7(3)
C4 C5 C1 109.2(4)
C4 C5 Fe1 70.0(3)
C1 C5 Fe1 70.0(2)
C10 C6 C7 109.2(5)
C10 C6 Fe1 69.9(3)
C7 C6 Fe1 70.2(3)
C6 C7 C8 107.2(5)
C6 C7 Fe1 69.5(3)
C8 C7 Fe1 69.6(3)
C9 C8 C7 107.7(5)
C9 C8 Fe1 69.7(3)
C7 C8 Fe1 69.8(3)
C10 C9 C8 107.6(5)
C10 C9 Fe1 69.4(3)
C8 C9 Fe1 69.8(3)
C6 C10 C9 108.3(5)
C6 C10 Fe1 70.4(3)
C9 C10 Fe1 70.2(3)
N1 C11 C12 121.9(5)
C11 C12 C13 121.2(4)
C12 C13 C14 116.0(4)
C12 C13 C16 122.4(4)
C14 C13 C16 121.6(4)
C15 C14 C13 120.0(5)
N1 C15 C14 123.1(4)
C13 C16 C18 108.2(4)
C13 C16 C19 110.9(4)
C18 C16 C19 109.7(4)
C13 C16 C17 110.5(4)
C18 C16 C17 108.3(4)
C19 C16 C17 109.2(4)
C21 C20 C25 114.2(4)
C21 C20 B1 123.0(4)
C25 C20 B1 122.6(4)
C22 C21 C20 123.4(4)
C21 C22 C23 120.0(5)
C24 C23 C22 118.4(5)
C25 C24 C23 120.7(5)
C24 C25 C20 123.2(5)
C30 C26 C27 106.0(4)
C30 C26 B1 130.0(4)
C27 C26 B1 123.8(4)
C30 C26 Fe2 68.5(3)
C27 C26 Fe2 67.3(2)
B1 C26 Fe2 132.9(3)
C28 C27 C26 107.2(4)
C28 C27 B2 130.7(4)
C26 C27 B2 120.9(4)
C28 C27 Fe2 68.2(2)
C26 C27 Fe2 71.1(2)
B2 C27 Fe2 116.1(3)
C29 C28 C27 108.9(4)
C29 C28 Fe2 70.6(3)
C27 C28 Fe2 70.6(3)
C28 C29 C30 108.6(4)
C28 C29 Fe2 68.9(3)
C30 C29 Fe2 70.7(3)
C29 C30 C26 109.4(4)
C29 C30 Fe2 68.8(3)
C26 C30 Fe2 71.3(3)
C32 C31 C35 109.2(5)
C32 C31 Fe2 70.5(4)
C35 C31 Fe2 70.8(4)
C31 C32 C33 107.5(5)
C31 C32 Fe2 70.0(4)
C33 C32 Fe2 69.9(3)
C32 C33 C34 107.4(5)
C32 C33 Fe2 70.1(3)
C34 C33 Fe2 69.3(3)
C35 C34 C33 107.5(5)
C35 C34 Fe2 71.0(3)
C33 C34 Fe2 70.0(3)
C34 C35 C31 108.4(5)
C34 C35 Fe2 69.5(3)
C31 C35 Fe2 69.7(3)
C41 C36 C37 116.0(4)
C41 C36 B2 121.6(4)
C37 C36 B2 122.3(4)
C38 C37 C36 122.4(4)
C39 C38 C37 119.8(5)
C38 C39 C40 119.9(5)
C39 C40 C41 119.6(5)
C40 C41 C36 122.3(5)
C15 N1 C11 117.6(4)
C15 N1 B1 122.8(4)
C11 N1 B1 119.3(4)
C3 Fe1 C10 172.30(19)
C3 Fe1 C2 41.69(18)
C10 Fe1 C2 145.05(19)
C3 Fe1 C6 147.2(2)
C10 Fe1 C6 39.71(19)
C2 Fe1 C6 115.2(2)
C3 Fe1 C9 133.2(2)
C10 Fe1 C9 40.46(19)
C2 Fe1 C9 173.7(2)
C6 Fe1 C9 67.4(2)
C3 Fe1 C5 68.1(2)
C10 Fe1 C5 109.2(2)
C2 Fe1 C5 68.97(19)
C6 Fe1 C5 133.6(2)
C9 Fe1 C5 113.9(2)
C3 Fe1 C8 109.8(2)
C10 Fe1 C8 67.9(2)
C2 Fe1 C8 134.2(2)
C6 Fe1 C8 67.6(2)
C9 Fe1 C8 40.5(2)
C5 Fe1 C8 144.9(2)
C3 Fe1 C7 115.8(2)
C10 Fe1 C7 67.7(2)
C2 Fe1 C7 109.9(2)
C6 Fe1 C7 40.2(2)
C9 Fe1 C7 68.0(2)
C5 Fe1 C7 173.2(2)
C8 Fe1 C7 40.55(19)
C3 Fe1 C4 40.28(18)
C10 Fe1 C4 133.2(2)
C2 Fe1 C4 69.1(2)
C6 Fe1 C4 172.1(2)
C9 Fe1 C4 109.1(2)
C5 Fe1 C4 40.34(18)
C8 Fe1 C4 114.7(2)
C7 Fe1 C4 146.1(2)
C3 Fe1 C1 69.2(2)
C10 Fe1 C1 113.8(2)
C2 Fe1 C1 41.53(18)
C6 Fe1 C1 109.9(2)
C9 Fe1 C1 144.1(2)
C5 Fe1 C1 40.48(18)
C8 Fe1 C1 174.3(2)
C7 Fe1 C1 134.4(2)
C4 Fe1 C1 68.44(18)
C28 Fe2 C34 131.0(2)
C28 Fe2 C31 147.2(2)
C34 Fe2 C31 66.7(2)
C28 Fe2 C33 107.4(2)
C34 Fe2 C33 40.7(2)
C31 Fe2 C33 66.6(2)
C28 Fe2 C32 114.6(2)
C34 Fe2 C32 67.7(2)
C31 Fe2 C32 39.5(2)
C33 Fe2 C32 40.0(2)
C28 Fe2 C29 40.47(19)
C34 Fe2 C29 108.0(2)
C31 Fe2 C29 172.4(2)
C33 Fe2 C29 113.4(2)
C32 Fe2 C29 145.0(2)
C28 Fe2 C35 170.1(2)
C34 Fe2 C35 39.4(2)
C31 Fe2 C35 39.5(2)
C33 Fe2 C35 66.8(2)
C32 Fe2 C35 66.6(2)
C29 Fe2 C35 133.0(2)
C28 Fe2 C27 41.29(17)
C34 Fe2 C27 171.1(2)
C31 Fe2 C27 117.3(2)
C33 Fe2 C27 132.0(2)
C32 Fe2 C27 109.9(2)
C29 Fe2 C27 68.8(2)
C35 Fe2 C27 148.5(2)
C28 Fe2 C30 68.27(19)
C34 Fe2 C30 114.7(2)
C31 Fe2 C30 135.6(2)
C33 Fe2 C30 145.1(2)
C32 Fe2 C30 174.2(2)
C29 Fe2 C30 40.42(17)
C35 Fe2 C30 111.4(2)
C27 Fe2 C30 68.65(19)
C28 Fe2 C26 69.20(19)
C34 Fe2 C26 146.0(2)
C31 Fe2 C26 112.7(2)
C33 Fe2 C26 173.0(2)
C32 Fe2 C26 135.1(2)
C29 Fe2 C26 68.31(18)
C35 Fe2 C26 117.4(2)
C27 Fe2 C26 41.56(16)
C30 Fe2 C26 40.20(16)

loop_
_geom_bond_atom_site_label_1
_geom_bond_atom_site_label_2
_geom_bond_distance
B1 C26 1.609(6)
B1 C20 1.609(7)
B1 C1 1.610(7)
B1 N1 1.660(6)
B2 C2 1.550(7)
B2 C27 1.553(7)
B2 C36 1.571(7)
C1 C5 1.422(6)
C1 C2 1.453(7)
C1 Fe1 2.058(4)
C2 C3 1.450(6)
C2 Fe1 2.040(5)
C3 C4 1.408(6)
C3 Fe1 2.034(5)
C4 C5 1.416(7)
C4 Fe1 2.055(5)
C5 Fe1 2.051(4)
C6 C10 1.387(7)
C6 C7 1.410(7)
C6 Fe1 2.046(6)
C7 C8 1.423(7)
C7 Fe1 2.055(5)
C8 C9 1.419(7)
C8 Fe1 2.052(5)
C9 C10 1.414(7)
C9 Fe1 2.050(5)
C10 Fe1 2.039(5)
C11 N1 1.357(6)
C11 C12 1.376(6)
C12 C13 1.390(7)
C13 C14 1.393(6)
C13 C16 1.529(6)
C14 C15 1.390(7)
C15 N1 1.324(6)
C16 C18 1.534(6)
C16 C19 1.535(7)
C16 C17 1.538(6)
C20 C21 1.405(6)
C20 C25 1.417(6)
C21 C22 1.380(6)
C22 C23 1.399(6)
C23 C24 1.384(7)
C24 C25 1.372(7)
C26 C30 1.437(6)
C26 C27 1.479(6)
C26 Fe2 2.109(5)
C27 C28 1.439(6)
C27 Fe2 2.057(4)
C28 C29 1.409(7)
C28 Fe2 2.025(5)
C29 C30 1.423(6)
C29 Fe2 2.047(5)
C30 Fe2 2.072(5)
C31 C32 1.381(8)
C31 C35 1.382(9)
C31 Fe2 2.039(6)
C32 C33 1.399(8)
C32 Fe2 2.045(6)
C33 C34 1.419(8)
C33 Fe2 2.044(5)
C34 C35 1.379(8)
C34 Fe2 2.034(5)
C35 Fe2 2.054(5)
C36 C41 1.402(6)
C36 C37 1.404(6)
C37 C38 1.386(6)
C38 C39 1.383(7)
C39 C40 1.385(7)
C40 C41 1.391(6)
